data_1510718
loop_
_publ_author_name
'Bruskov, V.A.'
'Gubich, I.B.'
'Kuz'ma, Yu.B.'

_publ_section_title
;
 Crystal structure of a new boride Ho Ni2 B2
;
_journal_name_full Kristallografiya
_journal_page_first 1123
_journal_page_last 1125
_journal_volume 36
_journal_year 1991
_chemical_formula_sum 'B2 Ho Ni2'
_chemical_name_systematic 'Ho Ni2 B2'
_space_group_IT_number 15
_symmetry_space_group_name_Hall '-C 2yc'
_symmetry_space_group_name_H-M 'C 1 2/c 1'
_cell_angle_alpha 90
_cell_angle_beta 126.93
_cell_angle_gamma 90
_cell_formula_units_Z 4
_cell_length_a 8.411
_cell_length_b 5.199
_cell_length_c 6.911
_cell_volume 241.577
_citation_journal_id_ASTM KRISAJ
_cod_data_source_file boron_202.cif
_cod_data_source_block B2Ho1Ni2
_cod_original_cell_volume 241.5774
_cod_original_formula_sum 'B2 Ho1 Ni2'
_cod_database_code 1510718

loop_
_symmetry_equiv_pos_as_xyz
x,y,z
-x,y,-z+1/2
-x,-y,-z
x,-y,z-1/2
x+1/2,y+1/2,z
-x+1/2,y+1/2,-z+1/2
-x+1/2,-y+1/2,-z
x+1/2,-y+1/2,z-1/2

loop_
_atom_site_label
_atom_site_type_symbol
_atom_site_fract_x
_atom_site_fract_y
_atom_site_fract_z
_atom_site_occupancy
_atom_site_U_iso_or_equiv
Ni1 Ni 0.1282 0.5937 0.1999 1 0.0
B1 B 0.171 0.326 0.022 1 0.0
Ho1 Ho 0 0.1197 0.25 1 0.0
